data_1542889
loop_
_publ_author_name
'Cao, Tao'
'Ma, Shengming'

_publ_section_title
;
 Highly Stereo- and Regioselective Hydrocarboxylation of Diynes with
 Carbon Dioxide.
;
_journal_issue 7
_journal_name_full 'Organic letters'
_journal_page_first 1510
_journal_page_last 1513
_journal_paper_doi 10.1021/acs.orglett.6b00028
_journal_volume 18
_journal_year 2016
_chemical_formula_sum 'C14 H18 O6'
_chemical_formula_weight 282.28
_chemical_name_systematic
; 
 ? 
;
_space_group_IT_number 14
_symmetry_cell_setting monoclinic
_symmetry_space_group_name_Hall '-P 2ybc'
_symmetry_space_group_name_H-M 'P 1 21/c 1'
_atom_sites_solution_hydrogens geom
_atom_sites_solution_primary direct
_atom_sites_solution_secondary difmap
_audit_creation_method SHELXL-97
_cell_angle_alpha 90.00
_cell_angle_beta 97.633(4)
_cell_angle_gamma 90.00
_cell_formula_units_Z 4
_cell_length_a 6.2663(10)
_cell_length_b 14.1771(19)
_cell_length_c 16.226(3)
_cell_measurement_reflns_used 806
_cell_measurement_temperature 293(2)
_cell_measurement_theta_max 38.680
_cell_measurement_theta_min 5.748
_cell_volume 1428.7(4)
_computing_cell_refinement 'Bruker SMART'
_computing_data_collection 'Bruker SMART'
_computing_data_reduction 'Bruker SHELXTL'
_computing_molecular_graphics 'Bruker SHELXTL'
_computing_publication_material 'Bruker SHELXTL'
_computing_structure_refinement 'SHELXL-97 (Sheldrick, 1997)'
_computing_structure_solution 'SHELXS-97 (Sheldrick, 1990)'
_diffrn_ambient_temperature 293(2)
_diffrn_measured_fraction_theta_full 1.000
_diffrn_measured_fraction_theta_max 1.000
_diffrn_measurement_device_type 'CCD area detector'
_diffrn_measurement_method 'phi and omega scans'
_diffrn_radiation_monochromator graphite
_diffrn_radiation_source 'fine-focus sealed tube'
_diffrn_radiation_type MoK\a
_diffrn_radiation_wavelength 0.71073
_diffrn_reflns_av_R_equivalents 0.0540
_diffrn_reflns_av_sigmaI/netI 0.0576
_diffrn_reflns_limit_h_max 6
_diffrn_reflns_limit_h_min -7
_diffrn_reflns_limit_k_max 17
_diffrn_reflns_limit_k_min -13
_diffrn_reflns_limit_l_max 18
_diffrn_reflns_limit_l_min -19
_diffrn_reflns_number 8212
_diffrn_reflns_theta_full 25.50
_diffrn_reflns_theta_max 25.50
_diffrn_reflns_theta_min 2.53
_exptl_absorpt_coefficient_mu 0.103
_exptl_absorpt_correction_T_max 1.00000
_exptl_absorpt_correction_T_min 0.09365
_exptl_absorpt_correction_type empirical
_exptl_absorpt_process_details sadabs
_exptl_crystal_colour colorless
_exptl_crystal_density_diffrn 1.312
_exptl_crystal_density_method 'not measured'
_exptl_crystal_description prismatic
_exptl_crystal_F_000 600
_exptl_crystal_size_max 0.211
_exptl_crystal_size_mid 0.145
_exptl_crystal_size_min 0.078
_refine_diff_density_max 0.225
_refine_diff_density_min -0.158
_refine_diff_density_rms 0.041
_refine_ls_extinction_method none
_refine_ls_goodness_of_fit_ref 1.014
_refine_ls_hydrogen_treatment mixed
_refine_ls_matrix_type full
_refine_ls_number_parameters 198
_refine_ls_number_reflns 2655
_refine_ls_number_restraints 7
_refine_ls_restrained_S_all 1.015
_refine_ls_R_factor_all 0.1064
_refine_ls_R_factor_gt 0.0586
_refine_ls_shift/su_max 0.025
_refine_ls_shift/su_mean 0.001
_refine_ls_structure_factor_coef Fsqd
_refine_ls_weighting_details 'calc w=1/[\s^2^(Fo^2^)+(0.0782P)^2^+0.0670P] where P=(Fo^2^+2Fc^2^)/3'
_refine_ls_weighting_scheme calc
_refine_ls_wR_factor_gt 0.1381
_refine_ls_wR_factor_ref 0.1629
_reflns_number_gt 1573
_reflns_number_total 2655
_reflns_threshold_expression >2sigma(I)
_cod_data_source_file ol6b00028_si_002.cif
_cod_data_source_block cd21364
_cod_depositor_comments
;
The following automatic conversions were performed:

'_symmetry_cell_setting' value 'Monoclinic' changed to 'monoclinic'
according to
/usr/data/users/saulius/crontab/automatic-downloads/rss-feeds/ACS/lib/dictionaries/cif_core.dic
dictionary named 'cif_core.dic' version 2.4.2 from 2011-04-26.

Automatic conversion script
Id: cif_fix_values 4268 2015-11-12 08:31:59Z antanas 

 Adding full bibliography for 1542889--1542890.cif.
;
_cod_original_sg_symbol_H-M P2(1)/c
_cod_database_code 1542889

loop_
_symmetry_equiv_pos_as_xyz
'x, y, z'
'-x, y+1/2, -z+1/2'
'-x, -y, -z'
'x, -y-1/2, z-1/2'

loop_
_atom_site_label
_atom_site_type_symbol
_atom_site_fract_x
_atom_site_fract_y
_atom_site_fract_z
_atom_site_U_iso_or_equiv
_atom_site_adp_type
_atom_site_occupancy
_atom_site_symmetry_multiplicity
_atom_site_calc_flag
_atom_site_refinement_flags
_atom_site_disorder_assembly
_atom_site_disorder_group
O1 O 0.4680(3) 0.11858(14) 0.99956(14) 0.0674(7) Uani 1 1 d . . .
O2 O 0.7303(4) 0.03824(16) 0.95558(18) 0.0794(8) Uani 1 1 d D . .
O3 O 0.7192(5) 0.56250(16) 0.95071(15) 0.0900(9) Uani 1 1 d . . .
O4 O 0.4864(4) 0.58816(13) 0.83765(12) 0.0618(6) Uani 1 1 d . . .
O5 O 0.5534(19) 0.4167(10) 0.7036(9) 0.078(3) Uani 0.60 1 d PU A 1
O5' O 0.631(3) 0.3962(14) 0.7088(14) 0.079(4) Uani 0.40 1 d PU A 2
O6 O 0.8768(4) 0.48250(16) 0.76397(12) 0.0667(6) Uani 1 1 d . A .
C1 C 0.4605(4) 0.28441(18) 0.86093(16) 0.0432(7) Uani 1 1 d . . .
C2 C 0.4064(5) 0.38819(18) 0.85337(19) 0.0506(7) Uani 1 1 d . . .
H2A H 0.3371 0.4095 0.9000 0.061 Uiso 1 1 calc R . .
H2B H 0.3126 0.4012 0.8021 0.061 Uiso 1 1 calc R . .
C3 C 0.6284(4) 0.43594(17) 0.85339(16) 0.0421(7) Uani 1 1 d . A .
C4 C 0.7859(5) 0.37109(18) 0.90877(17) 0.0470(7) Uani 1 1 d . . .
H4A H 0.9198 0.3642 0.8854 0.056 Uiso 1 1 calc R . .
H4B H 0.8176 0.3970 0.9644 0.056 Uiso 1 1 calc R . .
C5 C 0.6732(4) 0.27667(18) 0.91099(15) 0.0399(6) Uani 1 1 d . . .
C6 C 0.7615(4) 0.20385(18) 0.95603(16) 0.0427(7) Uani 1 1 d . . .
C7 C 0.6404(5) 0.11571(19) 0.96982(17) 0.0450(7) Uani 1 1 d . . .
C8 C 0.9864(5) 0.2059(2) 1.0006(2) 0.0635(9) Uani 1 1 d . . .
H8A H 1.0575 0.2621 0.9856 0.095 Uiso 1 1 calc R . .
H8B H 1.0635 0.1516 0.9852 0.095 Uiso 1 1 calc R . .
H8C H 0.9823 0.2053 1.0595 0.095 Uiso 1 1 calc R . .
C9 C 0.3456(5) 0.2154(2) 0.82066(17) 0.0506(7) Uani 1 1 d . . .
H9 H 0.4019 0.1547 0.8268 0.061 Uiso 1 1 calc R . .
C10 C 0.1354(6) 0.2265(2) 0.7667(2) 0.0701(10) Uani 1 1 d . . .
H10A H 0.0203 0.2107 0.7978 0.105 Uiso 1 1 calc R . .
H10B H 0.1309 0.1852 0.7196 0.105 Uiso 1 1 calc R . .
H10C H 0.1194 0.2906 0.7479 0.105 Uiso 1 1 calc R . .
C11 C 0.6220(5) 0.5352(2) 0.88741(18) 0.0494(7) Uani 1 1 d . . .
C12 C 0.4458(7) 0.6827(2) 0.8660(2) 0.0791(11) Uani 1 1 d . . .
H12A H 0.3602 0.6793 0.9108 0.119 Uiso 1 1 calc R . .
H12B H 0.3701 0.7183 0.8210 0.119 Uiso 1 1 calc R . .
H12C H 0.5803 0.7131 0.8851 0.119 Uiso 1 1 calc R . .
C13 C 0.6868(6) 0.4399(2) 0.76507(19) 0.0550(8) Uani 1 1 d . . .
C14 C 0.9566(7) 0.4886(3) 0.6841(2) 0.0921(14) Uani 1 1 d . . .
H14A H 0.9753 0.4263 0.6632 0.138 Uiso 1 1 calc R A .
H14B H 1.0923 0.5211 0.6908 0.138 Uiso 1 1 calc R . .
H14C H 0.8550 0.5226 0.6456 0.138 Uiso 1 1 calc R . .
H2 H 0.652(9) -0.008(3) 0.966(4) 0.23(3) Uiso 1 1 d D . .

loop_
_atom_site_aniso_label
_atom_site_aniso_U_11
_atom_site_aniso_U_22
_atom_site_aniso_U_33
_atom_site_aniso_U_23
_atom_site_aniso_U_13
_atom_site_aniso_U_12
O1 0.0575(14) 0.0504(13) 0.1017(18) 0.0197(11) 0.0378(13) 0.0093(10)
O2 0.0734(17) 0.0423(14) 0.132(2) 0.0009(13) 0.0482(15) 0.0046(12)
O3 0.123(2) 0.0601(15) 0.0758(17) -0.0247(13) -0.0264(16) 0.0089(14)
O4 0.0891(17) 0.0362(11) 0.0592(13) -0.0002(9) 0.0065(12) 0.0119(10)
O5 0.104(8) 0.084(6) 0.041(3) -0.003(3) -0.011(4) -0.003(4)
O5' 0.118(11) 0.064(8) 0.050(5) -0.013(5) -0.003(7) -0.025(7)
O6 0.0807(17) 0.0720(15) 0.0517(13) 0.0094(11) 0.0248(12) 0.0067(13)
C1 0.0496(18) 0.0390(16) 0.0421(15) 0.0045(12) 0.0097(13) -0.0004(13)
C2 0.0541(19) 0.0397(16) 0.0557(17) -0.0026(13) -0.0016(14) 0.0016(13)
C3 0.0523(18) 0.0325(15) 0.0410(15) 0.0004(11) 0.0039(12) -0.0011(12)
C4 0.0516(18) 0.0436(16) 0.0457(15) 0.0074(13) 0.0060(13) -0.0028(13)
C5 0.0478(17) 0.0343(15) 0.0385(14) -0.0004(11) 0.0094(12) 0.0001(12)
C6 0.0412(17) 0.0373(15) 0.0506(16) 0.0048(12) 0.0096(13) 0.0001(12)
C7 0.0458(17) 0.0414(17) 0.0487(16) 0.0056(13) 0.0097(13) 0.0065(13)
C8 0.054(2) 0.059(2) 0.076(2) 0.0185(16) 0.0024(17) 0.0002(15)
C9 0.0550(19) 0.0415(17) 0.0541(17) -0.0009(14) 0.0024(15) -0.0009(13)
C10 0.065(2) 0.059(2) 0.081(2) -0.0110(18) -0.0093(19) -0.0047(17)
C11 0.062(2) 0.0402(17) 0.0463(17) -0.0020(14) 0.0092(15) -0.0035(14)
C12 0.111(3) 0.0434(19) 0.087(2) -0.0048(17) 0.029(2) 0.0177(19)
C13 0.088(3) 0.0316(16) 0.0457(18) 0.0030(14) 0.0094(17) 0.0038(16)
C14 0.133(4) 0.089(3) 0.066(2) 0.029(2) 0.055(2) 0.036(2)

loop_
_atom_type_symbol
_atom_type_description
_atom_type_scat_dispersion_real
_atom_type_scat_dispersion_imag
_atom_type_scat_source
C C 0.0033 0.0016 'International Tables Vol C Tables 4.2.6.8 and 6.1.1.4'
H H 0.0000 0.0000 'International Tables Vol C Tables 4.2.6.8 and 6.1.1.4'
O O 0.0106 0.0060 'International Tables Vol C Tables 4.2.6.8 and 6.1.1.4'

loop_
_geom_angle_atom_site_label_1
_geom_angle_atom_site_label_2
_geom_angle_atom_site_label_3
_geom_angle
C7 O2 H2 110(5)
C11 O4 C12 117.1(2)
C13 O6 C14 116.8(3)
C9 C1 C5 127.3(3)
C9 C1 C2 125.0(3)
C5 C1 C2 107.1(2)
C1 C2 C3 103.5(2)
C1 C2 H2A 111.1
C3 C2 H2A 111.1
C1 C2 H2B 111.1
C3 C2 H2B 111.1
H2A C2 H2B 109.0
C11 C3 C13 109.2(2)
C11 C3 C4 112.7(2)
C13 C3 C4 110.7(2)
C11 C3 C2 109.9(2)
C13 C3 C2 110.1(2)
C4 C3 C2 104.2(2)
C5 C4 C3 106.0(2)
C5 C4 H4A 110.5
C3 C4 H4A 110.5
C5 C4 H4B 110.5
C3 C4 H4B 110.5
H4A C4 H4B 108.7
C6 C5 C1 129.6(2)
C6 C5 C4 122.2(3)
C1 C5 C4 108.2(2)
C5 C6 C7 123.0(3)
C5 C6 C8 122.8(2)
C7 C6 C8 114.1(2)
O1 C7 O2 122.0(3)
O1 C7 C6 121.1(2)
O2 C7 C6 116.7(3)
C6 C8 H8A 109.5
C6 C8 H8B 109.5
H8A C8 H8B 109.5
C6 C8 H8C 109.5
H8A C8 H8C 109.5
H8B C8 H8C 109.5
C1 C9 C10 126.0(3)
C1 C9 H9 117.0
C10 C9 H9 117.0
C9 C10 H10A 109.5
C9 C10 H10B 109.5
H10A C10 H10B 109.5
C9 C10 H10C 109.5
H10A C10 H10C 109.5
H10B C10 H10C 109.5
O3 C11 O4 123.8(3)
O3 C11 C3 125.7(3)
O4 C11 C3 110.5(2)
O4 C12 H12A 109.5
O4 C12 H12B 109.5
H12A C12 H12B 109.5
O4 C12 H12C 109.5
H12A C12 H12C 109.5
H12B C12 H12C 109.5
O5' C13 O5 26.6(11)
O5' C13 O6 114.9(12)
O5 C13 O6 127.4(8)
O5' C13 C3 131.1(13)
O5 C13 C3 121.2(8)
O6 C13 C3 110.7(3)
O6 C14 H14A 109.5
O6 C14 H14B 109.5
H14A C14 H14B 109.5
O6 C14 H14C 109.5
H14A C14 H14C 109.5
H14B C14 H14C 109.5

loop_
_geom_bond_atom_site_label_1
_geom_bond_atom_site_label_2
_geom_bond_distance
O1 C7 1.241(3)
O2 C7 1.269(3)
O2 H2 0.85(2)
O3 C11 1.187(3)
O4 C11 1.325(3)
O4 C12 1.451(3)
O5 C13 1.257(14)
O5' C13 1.12(2)
O6 C13 1.338(4)
O6 C14 1.452(4)
C1 C9 1.334(4)
C1 C5 1.470(4)
C1 C2 1.511(4)
C2 C3 1.547(4)
C2 H2A 0.9700
C2 H2B 0.9700
C3 C11 1.514(4)
C3 C13 1.526(4)
C3 C4 1.547(4)
C4 C5 1.516(4)
C4 H4A 0.9700
C4 H4B 0.9700
C5 C6 1.341(4)
C6 C7 1.494(4)
C6 C8 1.496(4)
C8 H8A 0.9600
C8 H8B 0.9600
C8 H8C 0.9600
C9 C10 1.490(4)
C9 H9 0.9300
C10 H10A 0.9600
C10 H10B 0.9600
C10 H10C 0.9600
C12 H12A 0.9600
C12 H12B 0.9600
C12 H12C 0.9600
C14 H14A 0.9600
C14 H14B 0.9600
C14 H14C 0.9600

loop_
_geom_hbond_atom_site_label_D
_geom_hbond_atom_site_label_H
_geom_hbond_atom_site_label_A
_geom_hbond_distance_DH
_geom_hbond_distance_HA
_geom_hbond_distance_DA
_geom_hbond_angle_DHA
_geom_hbond_site_symmetry_A
O2 H2 O1 0.85(2) 1.85(2) 2.694(3) 169(7) 3_657

loop_
_geom_torsion_atom_site_label_1
_geom_torsion_atom_site_label_2
_geom_torsion_atom_site_label_3
_geom_torsion_atom_site_label_4
_geom_torsion
C9 C1 C2 C3 -140.5(3)
C5 C1 C2 C3 32.3(3)
C1 C2 C3 C11 -152.7(2)
C1 C2 C3 C13 87.0(3)
C1 C2 C3 C4 -31.7(3)
C11 C3 C4 C5 139.1(2)
C13 C3 C4 C5 -98.2(3)
C2 C3 C4 C5 20.1(3)
C9 C1 C5 C6 -30.6(5)
C2 C1 C5 C6 156.9(3)
C9 C1 C5 C4 152.5(3)
C2 C1 C5 C4 -20.0(3)
C3 C4 C5 C6 -177.7(2)
C3 C4 C5 C1 -0.6(3)
C1 C5 C6 C7 -6.4(4)
C4 C5 C6 C7 170.1(2)
C1 C5 C6 C8 176.9(3)
C4 C5 C6 C8 -6.5(4)
C5 C6 C7 O1 -55.0(4)
C8 C6 C7 O1 121.9(3)
C5 C6 C7 O2 130.1(3)
C8 C6 C7 O2 -52.9(4)
C5 C1 C9 C10 -176.5(3)
C2 C1 C9 C10 -5.3(5)
C12 O4 C11 O3 -4.2(5)
C12 O4 C11 C3 173.9(3)
C13 C3 C11 O3 -125.8(3)
C4 C3 C11 O3 -2.3(4)
C2 C3 C11 O3 113.3(4)
C13 C3 C11 O4 56.1(3)
C4 C3 C11 O4 179.5(2)
C2 C3 C11 O4 -64.8(3)
C14 O6 C13 O5' 16.2(10)
C14 O6 C13 O5 -11.4(8)
C14 O6 C13 C3 178.1(2)
C11 C3 C13 O5' -143.8(10)
C4 C3 C13 O5' 91.5(11)
C2 C3 C13 O5' -23.1(11)
C11 C3 C13 O5 -113.0(7)
C4 C3 C13 O5 122.3(7)
C2 C3 C13 O5 7.7(7)
C11 C3 C13 O6 58.2(3)
C4 C3 C13 O6 -66.4(3)
C2 C3 C13 O6 178.9(2)
